data_7224477
loop_
_publ_author_name
'Zhao, Hongwu'
'Pang, Hai-Liang'
'Li, Bo'
'Tian, Ting'
'Chen, Xiao-Qin'
'song, xiuqing'
'Meng, Wei'
'Yang, Zhao'
'Liu, Yue-Yang'
'Zhao, Yu-Di'

_publ_section_title
;
 Direct Access to Non-Aromatic 1,2,3,6-Tetrahydro -1,2,3,4-Tetrazines via
 [4+2] Cycloaddition of \a-Halogeno Hydrazones with Azodicarboxylic Acid
 Derivatives
;
_journal_name_full 'RSC Adv.'
_journal_paper_doi 10.1039/C6RA01359G
_journal_year 2016
_chemical_formula_sum 'C18 H24 N4 O5'
_chemical_formula_weight 376.41
_chemical_name_systematic
; 
 ? 
;
_space_group_IT_number 14
_symmetry_cell_setting monoclinic
_symmetry_space_group_name_Hall '-P 2ybc'
_symmetry_space_group_name_H-M 'P 1 21/c 1'
_atom_sites_solution_hydrogens geom
_atom_sites_solution_primary direct
_atom_sites_solution_secondary difmap
_audit_creation_method SHELXL-97
_audit_update_record
;
2015-10-26 deposited with the CCDC.
2016-02-29 downloaded from the CCDC.
;
_cell_angle_alpha 90.00
_cell_angle_beta 102.524(11)
_cell_angle_gamma 90.00
_cell_formula_units_Z 4
_cell_length_a 10.454(5)
_cell_length_b 21.985(9)
_cell_length_c 8.731(4)
_cell_measurement_reflns_used 4744
_cell_measurement_temperature 113(2)
_cell_measurement_theta_max 27.5
_cell_measurement_theta_min 3.0
_cell_volume 1958.9(15)
_computing_cell_refinement 'CrystalClear-SM Expert 2.1 b42'
_computing_data_collection 'CrystalClear-SM Expert 2.1 b42 (Rigaku, 2015)'
_computing_data_reduction 'CrystalClear-SM Expert 2.1 b42'
_computing_molecular_graphics 'CrystalStructure 4.1'
_computing_publication_material 'CrystalStructure 4.1 (Rigaku, 2014)'
_computing_structure_refinement 'SHELXL-97 (Sheldrick, 1997)'
_computing_structure_solution 'SHELXS-97 (Sheldrick, 1990)'
_diffrn_ambient_temperature 113(2)
_diffrn_detector_area_resol_mean 5.814
_diffrn_measured_fraction_theta_full 0.994
_diffrn_measured_fraction_theta_max 0.994
_diffrn_measurement_device_type 'Rigaku XtaLAB P200'
_diffrn_measurement_method '\w and \f scans'
_diffrn_radiation_monochromator multilayer
_diffrn_radiation_source 'rotating anode'
_diffrn_radiation_type MoK\a
_diffrn_radiation_wavelength 0.71073
_diffrn_reflns_av_R_equivalents 0.1027
_diffrn_reflns_av_sigmaI/netI 0.0511
_diffrn_reflns_limit_h_max 12
_diffrn_reflns_limit_h_min -12
_diffrn_reflns_limit_k_max 25
_diffrn_reflns_limit_k_min -26
_diffrn_reflns_limit_l_max 10
_diffrn_reflns_limit_l_min -10
_diffrn_reflns_number 19595
_diffrn_reflns_theta_full 25.02
_diffrn_reflns_theta_max 25.02
_diffrn_reflns_theta_min 3.02
_diffrn_standards_decay_% 0
_diffrn_standards_interval_count 0
_diffrn_standards_interval_time 0
_diffrn_standards_number 0
_exptl_absorpt_coefficient_mu 0.095
_exptl_absorpt_correction_T_max 0.9887
_exptl_absorpt_correction_T_min 0.9813
_exptl_absorpt_correction_type multi-scan
_exptl_absorpt_process_details 'REQAB (Rigaku, 1998)'
_exptl_crystal_colour Colorless
_exptl_crystal_density_diffrn 1.276
_exptl_crystal_density_method 'not measured'
_exptl_crystal_description Prism
_exptl_crystal_F_000 800
_exptl_crystal_size_max 0.20
_exptl_crystal_size_mid 0.18
_exptl_crystal_size_min 0.12
_refine_diff_density_max 0.403
_refine_diff_density_min -0.268
_refine_diff_density_rms 0.099
_refine_ls_extinction_method none
_refine_ls_goodness_of_fit_ref 1.000
_refine_ls_hydrogen_treatment constr
_refine_ls_matrix_type full
_refine_ls_number_parameters 249
_refine_ls_number_reflns 3441
_refine_ls_number_restraints 0
_refine_ls_restrained_S_all 1.000
_refine_ls_R_factor_all 0.0744
_refine_ls_R_factor_gt 0.0624
_refine_ls_shift/su_max 0.001
_refine_ls_shift/su_mean 0.000
_refine_ls_structure_factor_coef Fsqd
_refine_ls_weighting_details 'calc w=1/[\s^2^(Fo^2^)+(0.1107P)^2^+0.0000P] where P=(Fo^2^+2Fc^2^)/3'
_refine_ls_weighting_scheme calc
_refine_ls_wR_factor_gt 0.1493
_refine_ls_wR_factor_ref 0.1558
_reflns_number_gt 2652
_reflns_number_total 3441
_reflns_threshold_expression >2sigma(I)
_cod_data_source_file c6ra01359g2.cif
_cod_data_source_block m20150919c1
_cod_depositor_comments
;
The following automatic conversions were performed:

'_symmetry_cell_setting' value 'Monoclinic' changed to 'monoclinic'
according to
/usr/data/users/saulius/crontab/automatic-downloads/rss-feeds/RSC/lib/dictionaries/cif_core.dic
dictionary named 'cif_core.dic' version 2.4.2 from 2011-04-26.

'_exptl_absorpt_correction_type' value 'MULTI-SCAN' changed to
'multi-scan' according to
/usr/data/users/saulius/crontab/automatic-downloads/rss-feeds/RSC/lib/dictionaries/cif_core.dic
dictionary named 'cif_core.dic' version 2.4.2 from 2011-04-26.

'_refine_ls_hydrogen_treatment' value 'CONSTR' changed to 'constr'
according to
/usr/data/users/saulius/crontab/automatic-downloads/rss-feeds/RSC/lib/dictionaries/cif_core.dic
dictionary named 'cif_core.dic' version 2.4.2 from 2011-04-26.

Automatic conversion script
Id: cif_fix_values 4268 2015-11-12 08:31:59Z antanas 
;
_cod_original_cell_volume 1958.8(15)
_cod_original_sg_symbol_H-M P2(1)/c
_cod_database_code 7224477

loop_
_symmetry_equiv_pos_as_xyz
'x, y, z'
'-x, y+1/2, -z+1/2'
'-x, -y, -z'
'x, -y-1/2, z-1/2'

loop_
_atom_site_label
_atom_site_type_symbol
_atom_site_fract_x
_atom_site_fract_y
_atom_site_fract_z
_atom_site_U_iso_or_equiv
_atom_site_adp_type
_atom_site_occupancy
_atom_site_symmetry_multiplicity
_atom_site_calc_flag
_atom_site_refinement_flags
O1 O 0.05176(13) 0.70118(6) 0.62665(15) 0.0346(3) Uani 1 1 d .
O2 O 0.06919(12) 0.60080(6) 0.57563(14) 0.0322(3) Uani 1 1 d .
O3 O -0.01391(12) 0.65592(6) 0.23271(15) 0.0338(4) Uani 1 1 d .
O4 O 0.12012(13) 0.62151(6) 0.07936(15) 0.0393(4) Uani 1 1 d .
O5 O 0.32035(15) 0.52433(6) 0.3127(2) 0.0555(5) Uani 1 1 d .
N1 N 0.18247(15) 0.66957(7) 0.46845(17) 0.0292(4) Uani 1 1 d .
N2 N 0.19038(14) 0.62777(7) 0.34974(17) 0.0292(4) Uani 1 1 d .
N3 N 0.32000(15) 0.62652(7) 0.33064(18) 0.0307(4) Uani 1 1 d .
N4 N 0.37987(15) 0.68099(7) 0.31257(18) 0.0307(4) Uani 1 1 d .
C1 C 0.21167(18) 0.73157(8) 0.4299(2) 0.0305(4) Uani 1 1 d .
H1A H 0.2323 0.7566 0.5264 0.037 Uiso 1 1 calc R
H1B H 0.1350 0.7497 0.3575 0.037 Uiso 1 1 calc R
C2 C 0.32792(18) 0.72993(8) 0.3530(2) 0.0296(4) Uani 1 1 d .
C3 C 0.38832(18) 0.78821(8) 0.3204(2) 0.0304(4) Uani 1 1 d .
C4 C 0.3462(2) 0.84383(9) 0.3677(2) 0.0355(5) Uani 1 1 d .
H4 H 0.2803 0.8449 0.4274 0.043 Uiso 1 1 calc R
C5 C 0.3998(2) 0.89761(9) 0.3283(2) 0.0388(5) Uani 1 1 d .
H5 H 0.3701 0.9353 0.3608 0.047 Uiso 1 1 calc R
C6 C 0.49631(19) 0.89701(9) 0.2418(2) 0.0375(5) Uani 1 1 d .
H6 H 0.5328 0.9340 0.2147 0.045 Uiso 1 1 calc R
C7 C 0.53888(19) 0.84184(9) 0.1955(2) 0.0371(5) Uani 1 1 d .
H7 H 0.6055 0.8411 0.1368 0.044 Uiso 1 1 calc R
C8 C 0.48621(18) 0.78825(9) 0.2333(2) 0.0336(5) Uani 1 1 d .
H8 H 0.5164 0.7508 0.2001 0.040 Uiso 1 1 calc R
C9 C 0.3772(2) 0.57172(9) 0.3080(2) 0.0388(5) Uani 1 1 d .
C10 C 0.5137(2) 0.57664(10) 0.2789(3) 0.0474(6) Uani 1 1 d .
H10A H 0.5495 0.5358 0.2720 0.071 Uiso 1 1 calc R
H10B H 0.5695 0.5989 0.3656 0.071 Uiso 1 1 calc R
H10C H 0.5108 0.5985 0.1804 0.071 Uiso 1 1 calc R
C11 C 0.09732(18) 0.63530(8) 0.2036(2) 0.0299(4) Uani 1 1 d .
C12 C -0.12234(19) 0.66500(10) 0.0950(2) 0.0387(5) Uani 1 1 d .
H12 H -0.0872 0.6820 0.0061 0.046 Uiso 1 1 calc R
C13 C -0.1878(2) 0.60490(11) 0.0475(3) 0.0504(6) Uani 1 1 d .
H13A H -0.1247 0.5770 0.0168 0.076 Uiso 1 1 calc R
H13B H -0.2620 0.6110 -0.0414 0.076 Uiso 1 1 calc R
H13C H -0.2193 0.5876 0.1360 0.076 Uiso 1 1 calc R
C14 C -0.2111(2) 0.71109(11) 0.1471(3) 0.0502(6) Uani 1 1 d .
H14A H -0.2424 0.6950 0.2370 0.075 Uiso 1 1 calc R
H14B H -0.2860 0.7193 0.0607 0.075 Uiso 1 1 calc R
H14C H -0.1624 0.7489 0.1775 0.075 Uiso 1 1 calc R
C15 C 0.09396(17) 0.65934(8) 0.5621(2) 0.0287(4) Uani 1 1 d .
C16 C -0.02586(19) 0.58578(9) 0.6719(2) 0.0349(5) Uani 1 1 d .
H16 H -0.0174 0.6156 0.7600 0.042 Uiso 1 1 calc R
C17 C 0.0099(2) 0.52332(10) 0.7372(2) 0.0421(5) Uani 1 1 d .
H17A H 0.0015 0.4941 0.6508 0.063 Uiso 1 1 calc R
H17B H -0.0491 0.5116 0.8054 0.063 Uiso 1 1 calc R
H17C H 0.1004 0.5235 0.7980 0.063 Uiso 1 1 calc R
C18 C -0.1615(2) 0.58992(10) 0.5688(3) 0.0451(5) Uani 1 1 d .
H18A H -0.1769 0.6313 0.5275 0.068 Uiso 1 1 calc R
H18B H -0.2266 0.5799 0.6306 0.068 Uiso 1 1 calc R
H18C H -0.1692 0.5612 0.4815 0.068 Uiso 1 1 calc R

loop_
_atom_site_aniso_label
_atom_site_aniso_U_11
_atom_site_aniso_U_22
_atom_site_aniso_U_33
_atom_site_aniso_U_23
_atom_site_aniso_U_13
_atom_site_aniso_U_12
O1 0.0288(7) 0.0426(8) 0.0341(7) -0.0030(6) 0.0109(6) 0.0002(6)
O2 0.0242(7) 0.0411(8) 0.0338(7) 0.0007(6) 0.0121(5) -0.0021(5)
O3 0.0185(7) 0.0522(8) 0.0305(7) -0.0010(6) 0.0051(5) 0.0021(6)
O4 0.0290(8) 0.0604(9) 0.0306(8) -0.0045(6) 0.0111(6) -0.0018(6)
O5 0.0369(9) 0.0385(8) 0.0986(13) -0.0026(8) 0.0314(9) -0.0021(7)
N1 0.0225(8) 0.0387(8) 0.0278(8) -0.0019(6) 0.0083(6) -0.0008(6)
N2 0.0172(8) 0.0419(9) 0.0300(8) -0.0033(7) 0.0082(6) 0.0001(6)
N3 0.0184(8) 0.0389(9) 0.0364(9) -0.0007(7) 0.0095(6) -0.0020(6)
N4 0.0211(8) 0.0391(9) 0.0316(9) 0.0006(7) 0.0048(6) -0.0020(7)
C1 0.0234(10) 0.0407(11) 0.0275(9) 0.0003(8) 0.0055(7) -0.0007(8)
C2 0.0205(9) 0.0436(11) 0.0235(9) 0.0005(8) 0.0020(7) 0.0001(8)
C3 0.0206(9) 0.0426(11) 0.0262(9) 0.0018(8) 0.0010(7) -0.0007(8)
C4 0.0268(10) 0.0467(11) 0.0340(11) -0.0012(8) 0.0087(8) -0.0008(8)
C5 0.0319(11) 0.0405(11) 0.0438(12) -0.0013(9) 0.0078(9) -0.0006(9)
C6 0.0259(10) 0.0446(12) 0.0400(11) 0.0047(9) 0.0028(8) -0.0072(8)
C7 0.0230(10) 0.0519(13) 0.0371(11) 0.0020(9) 0.0082(8) -0.0037(9)
C8 0.0229(10) 0.0439(11) 0.0338(10) -0.0010(8) 0.0059(8) -0.0012(8)
C9 0.0271(11) 0.0429(12) 0.0492(12) -0.0013(9) 0.0140(9) 0.0003(9)
C10 0.0277(12) 0.0478(13) 0.0716(15) -0.0038(11) 0.0214(10) 0.0004(9)
C11 0.0216(9) 0.0381(10) 0.0320(10) 0.0001(8) 0.0100(8) -0.0018(8)
C12 0.0230(10) 0.0578(12) 0.0328(11) 0.0078(9) 0.0008(8) 0.0017(9)
C13 0.0312(12) 0.0692(15) 0.0443(13) 0.0006(11) -0.0060(9) -0.0038(10)
C14 0.0284(12) 0.0625(14) 0.0587(15) 0.0081(11) 0.0070(10) 0.0078(10)
C15 0.0188(9) 0.0403(11) 0.0257(9) -0.0002(8) 0.0019(7) 0.0013(8)
C16 0.0289(10) 0.0461(11) 0.0342(10) -0.0011(8) 0.0169(8) -0.0035(8)
C17 0.0364(11) 0.0511(12) 0.0416(12) 0.0043(9) 0.0145(9) -0.0028(9)
C18 0.0266(11) 0.0572(13) 0.0548(13) 0.0072(10) 0.0160(9) 0.0003(9)

loop_
_atom_type_symbol
_atom_type_description
_atom_type_scat_dispersion_real
_atom_type_scat_dispersion_imag
_atom_type_scat_source
C C 0.0033 0.0016 'International Tables Vol C Tables 4.2.6.8 and 6.1.1.4'
H H 0.0000 0.0000 'International Tables Vol C Tables 4.2.6.8 and 6.1.1.4'
N N 0.0061 0.0033 'International Tables Vol C Tables 4.2.6.8 and 6.1.1.4'
O O 0.0106 0.0060 'International Tables Vol C Tables 4.2.6.8 and 6.1.1.4'

loop_
_geom_angle_atom_site_label_1
_geom_angle_atom_site_label_2
_geom_angle_atom_site_label_3
_geom_angle
C15 O2 C16 116.01(14)
C11 O3 C12 116.19(14)
C15 N1 N2 119.10(14)
C15 N1 C1 119.46(15)
N2 N1 C1 113.29(14)
N1 N2 N3 108.34(13)
N1 N2 C11 116.38(14)
N3 N2 C11 112.50(14)
N4 N3 C9 121.45(15)
N4 N3 N2 118.19(14)
C9 N3 N2 119.68(15)
C2 N4 N3 117.77(15)
N1 C1 C2 108.07(15)
N1 C1 H1A 110.1
C2 C1 H1A 110.1
N1 C1 H1B 110.1
C2 C1 H1B 110.1
H1A C1 H1B 108.4
N4 C2 C3 116.51(16)
N4 C2 C1 124.69(16)
C3 C2 C1 118.80(16)
C4 C3 C8 118.41(17)
C4 C3 C2 121.77(17)
C8 C3 C2 119.76(16)
C5 C4 C3 120.35(19)
C5 C4 H4 119.8
C3 C4 H4 119.8
C4 C5 C6 120.65(19)
C4 C5 H5 119.7
C6 C5 H5 119.7
C7 C6 C5 119.11(18)
C7 C6 H6 120.4
C5 C6 H6 120.4
C8 C7 C6 120.82(19)
C8 C7 H7 119.6
C6 C7 H7 119.6
C7 C8 C3 120.66(18)
C7 C8 H8 119.7
C3 C8 H8 119.7
O5 C9 N3 121.21(18)
O5 C9 C10 124.09(18)
N3 C9 C10 114.69(17)
C9 C10 H10A 109.5
C9 C10 H10B 109.5
H10A C10 H10B 109.5
C9 C10 H10C 109.5
H10A C10 H10C 109.5
H10B C10 H10C 109.5
O4 C11 O3 128.02(17)
O4 C11 N2 123.04(17)
O3 C11 N2 108.83(14)
O3 C12 C13 109.20(16)
O3 C12 C14 104.99(16)
C13 C12 C14 113.60(19)
O3 C12 H12 109.6
C13 C12 H12 109.6
C14 C12 H12 109.6
C12 C13 H13A 109.5
C12 C13 H13B 109.5
H13A C13 H13B 109.5
C12 C13 H13C 109.5
H13A C13 H13C 109.5
H13B C13 H13C 109.5
C12 C14 H14A 109.5
C12 C14 H14B 109.5
H14A C14 H14B 109.5
C12 C14 H14C 109.5
H14A C14 H14C 109.5
H14B C14 H14C 109.5
O1 C15 O2 126.84(17)
O1 C15 N1 120.71(17)
O2 C15 N1 112.37(15)
O2 C16 C17 106.19(15)
O2 C16 C18 108.03(16)
C17 C16 C18 113.93(17)
O2 C16 H16 109.5
C17 C16 H16 109.5
C18 C16 H16 109.5
C16 C17 H17A 109.5
C16 C17 H17B 109.5
H17A C17 H17B 109.5
C16 C17 H17C 109.5
H17A C17 H17C 109.5
H17B C17 H17C 109.5
C16 C18 H18A 109.5
C16 C18 H18B 109.5
H18A C18 H18B 109.5
C16 C18 H18C 109.5
H18A C18 H18C 109.5
H18B C18 H18C 109.5

loop_
_geom_bond_atom_site_label_1
_geom_bond_atom_site_label_2
_geom_bond_distance
O1 C15 1.211(2)
O2 C15 1.323(2)
O2 C16 1.472(2)
O3 C11 1.323(2)
O3 C12 1.476(2)
O4 C11 1.199(2)
O5 C9 1.205(2)
N1 C15 1.380(2)
N1 N2 1.401(2)
N1 C1 1.452(2)
N2 N3 1.401(2)
N2 C11 1.437(2)
N3 N4 1.376(2)
N3 C9 1.379(3)
N4 C2 1.289(2)
C1 C2 1.511(3)
C1 H1A 0.9900
C1 H1B 0.9900
C2 C3 1.483(3)
C3 C4 1.392(3)
C3 C8 1.401(3)
C4 C5 1.384(3)
C4 H4 0.9500
C5 C6 1.385(3)
C5 H5 0.9500
C6 C7 1.382(3)
C6 H6 0.9500
C7 C8 1.371(3)
C7 H7 0.9500
C8 H8 0.9500
C9 C10 1.506(3)
C10 H10A 0.9800
C10 H10B 0.9800
C10 H10C 0.9800
C12 C13 1.504(3)
C12 C14 1.509(3)
C12 H12 1.0000
C13 H13A 0.9800
C13 H13B 0.9800
C13 H13C 0.9800
C14 H14A 0.9800
C14 H14B 0.9800
C14 H14C 0.9800
C16 C17 1.502(3)
C16 C18 1.509(3)
C16 H16 1.0000
C17 H17A 0.9800
C17 H17B 0.9800
C17 H17C 0.9800
C18 H18A 0.9800
C18 H18B 0.9800
C18 H18C 0.9800

loop_
_geom_torsion_atom_site_label_1
_geom_torsion_atom_site_label_2
_geom_torsion_atom_site_label_3
_geom_torsion_atom_site_label_4
_geom_torsion
C15 N1 N2 N3 -148.16(15)
C1 N1 N2 N3 63.36(18)
C15 N1 N2 C11 83.9(2)
C1 N1 N2 C11 -64.54(19)
N1 N2 N3 N4 -50.39(19)
C11 N2 N3 N4 79.69(19)
N1 N2 N3 C9 138.84(17)
C11 N2 N3 C9 -91.1(2)
C9 N3 N4 C2 -172.23(17)
N2 N3 N4 C2 17.2(2)
C15 N1 C1 C2 169.67(15)
N2 N1 C1 C2 -41.97(19)
N3 N4 C2 C3 -175.26(14)
N3 N4 C2 C1 4.7(3)
N1 C1 C2 N4 7.7(2)
N1 C1 C2 C3 -172.31(14)
N4 C2 C3 C4 -175.85(16)
C1 C2 C3 C4 4.2(3)
N4 C2 C3 C8 7.3(3)
C1 C2 C3 C8 -172.70(16)
C8 C3 C4 C5 0.4(3)
C2 C3 C4 C5 -176.57(17)
C3 C4 C5 C6 -0.2(3)
C4 C5 C6 C7 -0.2(3)
C5 C6 C7 C8 0.4(3)
C6 C7 C8 C3 -0.3(3)
C4 C3 C8 C7 -0.1(3)
C2 C3 C8 C7 176.90(16)
N4 N3 C9 O5 -174.53(18)
N2 N3 C9 O5 -4.1(3)
N4 N3 C9 C10 5.9(3)
N2 N3 C9 C10 176.37(17)
C12 O3 C11 O4 -2.2(3)
C12 O3 C11 N2 -178.61(14)
N1 N2 C11 O4 149.66(17)
N3 N2 C11 O4 23.8(2)
N1 N2 C11 O3 -33.7(2)
N3 N2 C11 O3 -159.50(14)
C11 O3 C12 C13 81.0(2)
C11 O3 C12 C14 -156.87(17)
C16 O2 C15 O1 3.9(3)
C16 O2 C15 N1 -179.16(14)
N2 N1 C15 O1 -154.86(16)
C1 N1 C15 O1 -8.3(3)
N2 N1 C15 O2 28.0(2)
C1 N1 C15 O2 174.55(14)
C15 O2 C16 C17 -152.16(16)
C15 O2 C16 C18 85.25(19)
